data_4073470
loop_
_publ_author_name
'Partyka, David V.'
'Esswein, Arthur J.'
'Zeller, Matthias'
'Hunter, Allen D.'
'Gray, Thomas G.'

_publ_section_title
;
 Gold(I) Pyrenyls:&#x00A0; Excited-State Consequences of
 Carbon&#x2212;Gold Bond Formation
;
_journal_issue 14
_journal_name_full Organometallics
_journal_page_first 3279
_journal_paper_doi 10.1021/om700346v
_journal_volume 26
_journal_year 2007
_chemical_formula_sum 'C43 H45 Au N2'
_chemical_formula_weight 786.78
_chemical_name_systematic
;

 ?

;
_space_group_IT_number 14
_symmetry_cell_setting monoclinic
_symmetry_space_group_name_Hall '-P 2ybc'
_symmetry_space_group_name_H-M 'P 1 21/c 1'
_atom_sites_solution_hydrogens geom
_atom_sites_solution_primary direct
_atom_sites_solution_secondary difmap
_audit_creation_method SHELXL-97
_cell_angle_alpha 90.00
_cell_angle_beta 90.024(2)
_cell_angle_gamma 90.00
_cell_formula_units_Z 4
_cell_length_a 12.2122(13)
_cell_length_b 12.1108(13)
_cell_length_c 23.060(3)
_cell_measurement_reflns_used 9178
_cell_measurement_temperature 100(2)
_cell_measurement_theta_max 30.43
_cell_measurement_theta_min 2.43
_cell_volume 3410.6(7)
_computing_cell_refinement 'SAINT+ 6.45 (Bruker, 2003)'
_computing_data_collection 'SMART 5.630 (Bruker, 1997-2002)'
_computing_data_reduction 'SAINT+ 6.45'
_computing_molecular_graphics 'SHELXTL 6.14'
_computing_publication_material 'SHELXTL 6.14'
_computing_structure_refinement 'SHELXTL 6.14'
_computing_structure_solution 'SHELXTL 6.14 (Bruker, 2000-2003)'
_diffrn_ambient_temperature 100(2)
_diffrn_measured_fraction_theta_full 0.997
_diffrn_measured_fraction_theta_max 0.997
_diffrn_measurement_device_type 'Bruker AXS SMART APEX CCD diffractometer'
_diffrn_measurement_method '\w scans'
_diffrn_radiation_monochromator graphite
_diffrn_radiation_source 'fine-focus sealed tube'
_diffrn_radiation_type MoK\a
_diffrn_radiation_wavelength 0.71073
_diffrn_reflns_av_R_equivalents 0.0398
_diffrn_reflns_av_sigmaI/netI 0.0388
_diffrn_reflns_limit_h_max 16
_diffrn_reflns_limit_h_min -15
_diffrn_reflns_limit_k_max 16
_diffrn_reflns_limit_k_min -15
_diffrn_reflns_limit_l_max 30
_diffrn_reflns_limit_l_min -30
_diffrn_reflns_number 28480
_diffrn_reflns_theta_full 28.28
_diffrn_reflns_theta_max 28.28
_diffrn_reflns_theta_min 1.67
_diffrn_standards_decay_% none
_diffrn_standards_number 0
_exptl_absorpt_coefficient_mu 4.347
_exptl_absorpt_correction_T_max 0.419
_exptl_absorpt_correction_T_min 0.286
_exptl_absorpt_correction_type multi-scan
_exptl_absorpt_process_details 'SADABS in SAINT+ (Bruker, 2003)'
_exptl_crystal_colour colourless
_exptl_crystal_density_diffrn 1.532
_exptl_crystal_density_method 'not measured'
_exptl_crystal_description plate
_exptl_crystal_F_000 1584
_exptl_crystal_size_max 0.39
_exptl_crystal_size_mid 0.32
_exptl_crystal_size_min 0.20
_refine_diff_density_max 7.679
_refine_diff_density_min -3.385
_refine_diff_density_rms 0.209
_refine_ls_extinction_method none
_refine_ls_goodness_of_fit_ref 1.140
_refine_ls_hydrogen_treatment constr
_refine_ls_matrix_type full
_refine_ls_number_parameters 423
_refine_ls_number_reflns 8437
_refine_ls_number_restraints 0
_refine_ls_restrained_S_all 1.140
_refine_ls_R_factor_all 0.0595
_refine_ls_R_factor_gt 0.0522
_refine_ls_shift/su_max 0.001
_refine_ls_shift/su_mean 0.000
_refine_ls_structure_factor_coef Fsqd
_refine_ls_weighting_details 'calc w=1/[\s^2^(Fo^2^)+(0.0449P)^2^+38.2554P] where P=(Fo^2^+2Fc^2^)/3'
_refine_ls_weighting_scheme calc
_refine_ls_wR_factor_gt 0.1273
_refine_ls_wR_factor_ref 0.1310
_reflns_number_gt 7326
_reflns_number_total 8437
_reflns_threshold_expression >I>2\s(I)
_cod_data_source_file om700346v-file005.cif
_cod_data_source_block 06mz312m
_cod_depositor_comments
;
The following automatic conversions were performed:

'_symmetry_cell_setting' value 'Monoclinic' changed to 'monoclinic'
according to /home/saulius/struct/CIF-dictionaries/cif_core.dic
dictionary named 'cif_core.dic' version 2.4.1 from 2010-06-29.

Automatic conversion script
Id: cif_fix_values 1715 2011-07-08 13:25:40Z adriana 
;
_cod_original_cell_volume 3410.6(6)
_cod_original_sg_symbol_H-M P2(1)/c
_cod_database_code 4073470

loop_
_symmetry_equiv_pos_as_xyz
'x, y, z'
'-x, y+1/2, -z+1/2'
'-x, -y, -z'
'x, -y-1/2, z-1/2'

loop_
_atom_site_label
_atom_site_type_symbol
_atom_site_fract_x
_atom_site_fract_y
_atom_site_fract_z
_atom_site_U_iso_or_equiv
_atom_site_adp_type
_atom_site_occupancy
_atom_site_symmetry_multiplicity
_atom_site_calc_flag
_atom_site_refinement_flags
Au1 Au 0.642018(17) 0.55556(2) 0.236078(10) 0.01700(8) Uani 1 1 d .
C1 C 0.6673(5) 0.5320(5) 0.3211(3) 0.0193(12) Uani 1 1 d .
C2 C 0.5897(5) 0.4911(6) 0.3599(3) 0.0254(14) Uani 1 1 d .
H2 H 0.5233 0.4627 0.3444 0.030 Uiso 1 1 calc R
C3 C 0.6032(6) 0.4893(6) 0.4193(3) 0.0252(14) Uani 1 1 d .
H3 H 0.5465 0.4600 0.4429 0.030 Uiso 1 1 calc R
C4 C 0.6980(6) 0.5294(5) 0.4454(3) 0.0211(13) Uani 1 1 d .
C5 C 0.7138(6) 0.5342(5) 0.5066(3) 0.0243(14) Uani 1 1 d .
H5 H 0.6571 0.5089 0.5315 0.029 Uiso 1 1 calc R
C6 C 0.8068(6) 0.5735(6) 0.5298(3) 0.0280(15) Uani 1 1 d .
H6 H 0.8145 0.5758 0.5708 0.034 Uiso 1 1 calc R
C7 C 0.8941(6) 0.6118(5) 0.4942(3) 0.0255(14) Uani 1 1 d .
C8 C 0.9919(6) 0.6511(6) 0.5176(3) 0.0294(15) Uani 1 1 d .
H8 H 1.0005 0.6550 0.5585 0.035 Uiso 1 1 calc R
C9 C 1.0762(6) 0.6844(6) 0.4821(4) 0.0328(17) Uani 1 1 d .
H9 H 1.1422 0.7111 0.4988 0.039 Uiso 1 1 calc R
C10 C 1.0662(6) 0.6796(6) 0.4232(3) 0.0291(15) Uani 1 1 d .
H10 H 1.1259 0.7014 0.3994 0.035 Uiso 1 1 calc R
C11 C 0.9688(5) 0.6427(5) 0.3976(3) 0.0219(13) Uani 1 1 d .
C12 C 0.9531(5) 0.6406(6) 0.3363(3) 0.0248(14) Uani 1 1 d .
H12 H 1.0112 0.6626 0.3115 0.030 Uiso 1 1 calc R
C13 C 0.8570(5) 0.6077(5) 0.3130(3) 0.0202(12) Uani 1 1 d .
H13 H 0.8482 0.6109 0.2721 0.024 Uiso 1 1 calc R
C14 C 0.7677(5) 0.5681(5) 0.3477(3) 0.0184(12) Uani 1 1 d .
C15 C 0.7826(5) 0.5681(5) 0.4084(3) 0.0184(12) Uani 1 1 d .
C16 C 0.8822(5) 0.6076(5) 0.4333(3) 0.0208(12) Uani 1 1 d .
C17 C 0.6316(5) 0.5939(5) 0.1519(3) 0.0162(11) Uani 1 1 d .
C18 C 0.5960(5) 0.6100(5) 0.0555(3) 0.0188(12) Uani 1 1 d .
H18 H 0.5620 0.6000 0.0189 0.023 Uiso 1 1 calc R
C19 C 0.6844(5) 0.6720(5) 0.0667(3) 0.0202(12) Uani 1 1 d .
H19 H 0.7254 0.7139 0.0395 0.024 Uiso 1 1 calc R
C20 C 0.4684(5) 0.4944(5) 0.1120(3) 0.0186(12) Uani 1 1 d .
C21 C 0.4806(5) 0.3798(5) 0.1062(3) 0.0202(12) Uani 1 1 d .
C22 C 0.3860(5) 0.3159(5) 0.1063(3) 0.0226(13) Uani 1 1 d .
H22 H 0.3912 0.2380 0.1028 0.027 Uiso 1 1 calc R
C23 C 0.2836(5) 0.3654(6) 0.1114(3) 0.0255(14) Uani 1 1 d .
H23 H 0.2193 0.3213 0.1103 0.031 Uiso 1 1 calc R
C24 C 0.2751(5) 0.4784(6) 0.1182(3) 0.0248(14) Uani 1 1 d .
H24 H 0.2049 0.5110 0.1229 0.030 Uiso 1 1 calc R
C25 C 0.3676(5) 0.5450(5) 0.1183(3) 0.0202(12) Uani 1 1 d .
C26 C 0.5923(5) 0.3264(5) 0.1024(3) 0.0240(13) Uani 1 1 d .
H26 H 0.6464 0.3837 0.0900 0.029 Uiso 1 1 calc R
C27 C 0.5955(6) 0.2322(6) 0.0589(3) 0.0286(15) Uani 1 1 d .
H27A H 0.5488 0.1718 0.0726 0.043 Uiso 1 1 calc R
H27B H 0.6710 0.2056 0.0549 0.043 Uiso 1 1 calc R
H27C H 0.5689 0.2583 0.0213 0.043 Uiso 1 1 calc R
C28 C 0.6248(7) 0.2851(6) 0.1624(3) 0.0335(17) Uani 1 1 d .
H28A H 0.6250 0.3471 0.1897 0.050 Uiso 1 1 calc R
H28B H 0.6982 0.2524 0.1607 0.050 Uiso 1 1 calc R
H28C H 0.5722 0.2293 0.1754 0.050 Uiso 1 1 calc R
C29 C 0.3563(5) 0.6697(6) 0.1274(3) 0.0231(13) Uani 1 1 d .
H29 H 0.4267 0.7051 0.1154 0.028 Uiso 1 1 calc R
C30 C 0.2660(6) 0.7183(6) 0.0906(3) 0.0291(15) Uani 1 1 d .
H30A H 0.1954 0.6874 0.1027 0.044 Uiso 1 1 calc R
H30B H 0.2791 0.7004 0.0498 0.044 Uiso 1 1 calc R
H30C H 0.2648 0.7987 0.0955 0.044 Uiso 1 1 calc R
C31 C 0.3382(7) 0.6951(6) 0.1911(3) 0.0333(16) Uani 1 1 d .
H31A H 0.3377 0.7753 0.1969 0.050 Uiso 1 1 calc R
H31B H 0.3974 0.6623 0.2141 0.050 Uiso 1 1 calc R
H31C H 0.2679 0.6641 0.2035 0.050 Uiso 1 1 calc R
C32 C 0.8013(5) 0.7059(5) 0.1521(3) 0.0162(11) Uani 1 1 d .
C33 C 0.8937(5) 0.6385(5) 0.1510(3) 0.0179(12) Uani 1 1 d .
C34 C 0.9899(5) 0.6823(6) 0.1733(3) 0.0232(13) Uani 1 1 d .
H34 H 1.0543 0.6384 0.1736 0.028 Uiso 1 1 calc R
C35 C 0.9938(5) 0.7876(6) 0.1951(3) 0.0268(14) Uani 1 1 d .
H35 H 1.0611 0.8167 0.2091 0.032 Uiso 1 1 calc R
C36 C 0.8999(5) 0.8518(6) 0.1968(3) 0.0242(13) Uani 1 1 d .
H36 H 0.9030 0.9241 0.2128 0.029 Uiso 1 1 calc R
C37 C 0.8015(5) 0.8117(5) 0.1755(3) 0.0191(12) Uani 1 1 d .
C38 C 0.8924(5) 0.5225(6) 0.1267(3) 0.0218(13) Uani 1 1 d .
H38 H 0.8143 0.5017 0.1198 0.026 Uiso 1 1 calc R
C39 C 0.9402(8) 0.4401(7) 0.1696(4) 0.0390(19) Uani 1 1 d .
H39A H 1.0167 0.4591 0.1776 0.058 Uiso 1 1 calc R
H39B H 0.9366 0.3656 0.1530 0.058 Uiso 1 1 calc R
H39C H 0.8980 0.4423 0.2057 0.058 Uiso 1 1 calc R
C40 C 0.9515(6) 0.5175(7) 0.0688(3) 0.0315(16) Uani 1 1 d .
H40A H 0.9136 0.5647 0.0407 0.047 Uiso 1 1 calc R
H40B H 0.9520 0.4412 0.0546 0.047 Uiso 1 1 calc R
H40C H 1.0270 0.5433 0.0736 0.047 Uiso 1 1 calc R
C41 C 0.6973(5) 0.8805(5) 0.1794(3) 0.0227(13) Uani 1 1 d .
H41 H 0.6486 0.8602 0.1462 0.027 Uiso 1 1 calc R
C42 C 0.6365(6) 0.8572(5) 0.2355(3) 0.0300(16) Uani 1 1 d .
H42A H 0.6214 0.7779 0.2385 0.045 Uiso 1 1 calc R
H42B H 0.5672 0.8981 0.2358 0.045 Uiso 1 1 calc R
H42C H 0.6815 0.8805 0.2685 0.045 Uiso 1 1 calc R
C43 C 0.7200(6) 1.0039(6) 0.1765(4) 0.0310(16) Uani 1 1 d .
H43A H 0.7609 1.0267 0.2110 0.046 Uiso 1 1 calc R
H43B H 0.6505 1.0442 0.1748 0.046 Uiso 1 1 calc R
H43C H 0.7632 1.0202 0.1417 0.046 Uiso 1 1 calc R
N1 N 0.5639(4) 0.5633(4) 0.1072(2) 0.0167(10) Uani 1 1 d .
N2 N 0.7038(4) 0.6633(4) 0.1250(2) 0.0164(10) Uani 1 1 d .

loop_
_atom_site_aniso_label
_atom_site_aniso_U_11
_atom_site_aniso_U_22
_atom_site_aniso_U_33
_atom_site_aniso_U_23
_atom_site_aniso_U_13
_atom_site_aniso_U_12
Au1 0.01533(12) 0.01245(12) 0.02320(13) 0.00088(9) -0.00232(8) -0.00173(8)
C1 0.019(3) 0.011(3) 0.028(3) -0.001(2) 0.000(2) 0.002(2)
C2 0.019(3) 0.014(3) 0.043(4) -0.002(3) -0.002(3) 0.000(2)
C3 0.027(3) 0.015(3) 0.034(4) 0.004(3) 0.008(3) 0.002(3)
C4 0.028(3) 0.009(3) 0.026(3) 0.002(2) 0.003(3) 0.007(2)
C5 0.031(3) 0.010(3) 0.032(4) 0.003(2) 0.008(3) 0.007(2)
C6 0.040(4) 0.018(3) 0.026(3) -0.001(3) -0.002(3) 0.007(3)
C7 0.036(4) 0.011(3) 0.030(4) -0.002(2) -0.005(3) 0.007(3)
C8 0.042(4) 0.016(3) 0.031(4) -0.004(3) -0.011(3) 0.008(3)
C9 0.032(4) 0.019(4) 0.047(5) -0.004(3) -0.014(3) 0.001(3)
C10 0.026(3) 0.018(3) 0.043(4) 0.000(3) -0.009(3) 0.001(3)
C11 0.023(3) 0.010(3) 0.032(3) -0.001(2) -0.004(3) 0.002(2)
C12 0.020(3) 0.022(3) 0.033(4) 0.003(3) -0.001(3) -0.001(2)
C13 0.023(3) 0.015(3) 0.023(3) 0.001(2) 0.001(2) -0.001(2)
C14 0.020(3) 0.008(3) 0.027(3) 0.001(2) 0.002(2) 0.003(2)
C15 0.023(3) 0.004(3) 0.028(3) 0.000(2) 0.001(2) 0.004(2)
C16 0.025(3) 0.010(3) 0.027(3) 0.000(2) -0.004(2) 0.006(2)
C17 0.013(3) 0.009(3) 0.027(3) -0.005(2) 0.000(2) -0.001(2)
C18 0.024(3) 0.007(3) 0.025(3) 0.002(2) -0.006(2) -0.003(2)
C19 0.021(3) 0.015(3) 0.025(3) 0.002(2) -0.001(2) 0.000(2)
C20 0.015(3) 0.013(3) 0.028(3) 0.001(2) -0.003(2) -0.003(2)
C21 0.018(3) 0.016(3) 0.026(3) 0.000(2) -0.001(2) 0.000(2)
C22 0.025(3) 0.007(3) 0.035(4) -0.001(2) -0.001(3) -0.003(2)
C23 0.019(3) 0.018(3) 0.040(4) -0.001(3) -0.003(3) -0.007(2)
C24 0.014(3) 0.019(3) 0.042(4) 0.002(3) -0.004(3) 0.000(2)
C25 0.018(3) 0.008(3) 0.034(3) 0.002(2) -0.004(2) -0.004(2)
C26 0.019(3) 0.013(3) 0.040(4) 0.001(3) 0.001(3) 0.000(2)
C27 0.030(4) 0.016(3) 0.040(4) -0.005(3) 0.004(3) 0.005(3)
C28 0.035(4) 0.024(4) 0.041(4) -0.008(3) -0.010(3) 0.007(3)
C29 0.018(3) 0.014(3) 0.038(4) 0.001(3) -0.005(2) 0.001(2)
C30 0.022(3) 0.022(4) 0.044(4) 0.010(3) -0.001(3) 0.003(3)
C31 0.045(4) 0.016(3) 0.039(4) -0.001(3) -0.005(3) 0.003(3)
C32 0.015(3) 0.012(3) 0.022(3) -0.001(2) -0.003(2) -0.003(2)
C33 0.016(3) 0.015(3) 0.023(3) 0.002(2) 0.001(2) 0.000(2)
C34 0.018(3) 0.024(3) 0.029(3) -0.001(3) 0.001(2) 0.000(2)
C35 0.020(3) 0.032(4) 0.028(3) -0.001(3) -0.005(3) -0.010(3)
C36 0.025(3) 0.018(3) 0.030(3) -0.005(3) -0.004(3) -0.003(2)
C37 0.024(3) 0.011(3) 0.022(3) 0.000(2) -0.001(2) -0.001(2)
C38 0.018(3) 0.018(3) 0.029(3) -0.003(3) -0.001(2) 0.004(2)
C39 0.054(5) 0.026(4) 0.036(4) 0.000(3) -0.006(4) 0.018(4)
C40 0.031(4) 0.032(4) 0.031(4) -0.006(3) 0.003(3) 0.003(3)
C41 0.024(3) 0.015(3) 0.029(3) 0.001(3) -0.001(2) 0.000(2)
C42 0.043(4) 0.006(3) 0.041(4) 0.001(3) 0.011(3) 0.008(3)
C43 0.038(4) 0.012(3) 0.043(4) -0.003(3) 0.008(3) 0.001(3)
N1 0.013(2) 0.013(2) 0.025(3) 0.000(2) -0.0035(18) -0.0005(19)
N2 0.015(2) 0.011(2) 0.023(3) -0.0006(19) -0.0010(18) -0.0017(19)

loop_
_atom_type_symbol
_atom_type_description
_atom_type_scat_dispersion_real
_atom_type_scat_dispersion_imag
_atom_type_scat_source
C C 0.0033 0.0016 'International Tables Vol C Tables 4.2.6.8 and 6.1.1.4'
H H 0.0000 0.0000 'International Tables Vol C Tables 4.2.6.8 and 6.1.1.4'
N N 0.0061 0.0033 'International Tables Vol C Tables 4.2.6.8 and 6.1.1.4'
Au Au -2.0133 8.8022 'International Tables Vol C Tables 4.2.6.8 and 6.1.1.4'

loop_
_geom_angle_atom_site_label_1
_geom_angle_atom_site_label_2
_geom_angle_atom_site_label_3
_geom_angle
C17 Au1 C1 172.7(2)
C2 C1 C14 114.5(6)
C2 C1 Au1 125.0(5)
C14 C1 Au1 120.3(5)
C3 C2 C1 124.1(6)
C3 C2 H2 117.9
C1 C2 H2 117.9
C2 C3 C4 121.5(6)
C2 C3 H3 119.2
C4 C3 H3 119.2
C3 C4 C15 117.4(6)
C3 C4 C5 123.7(6)
C15 C4 C5 118.9(6)
C6 C5 C4 121.6(7)
C6 C5 H5 119.2
C4 C5 H5 119.2
C5 C6 C7 121.2(7)
C5 C6 H6 119.4
C7 C6 H6 119.4
C8 C7 C16 119.0(7)
C8 C7 C6 122.0(7)
C16 C7 C6 119.1(6)
C9 C8 C7 120.7(7)
C9 C8 H8 119.7
C7 C8 H8 119.7
C10 C9 C8 120.9(7)
C10 C9 H9 119.5
C8 C9 H9 119.5
C9 C10 C11 120.5(7)
C9 C10 H10 119.7
C11 C10 H10 119.7
C10 C11 C16 119.2(6)
C10 C11 C12 122.5(7)
C16 C11 C12 118.3(6)
C13 C12 C11 121.1(6)
C13 C12 H12 119.5
C11 C12 H12 119.5
C12 C13 C14 122.5(6)
C12 C13 H13 118.8
C14 C13 H13 118.8
C15 C14 C13 117.0(6)
C15 C14 C1 122.1(6)
C13 C14 C1 120.8(6)
C14 C15 C4 120.2(6)
C14 C15 C16 120.6(6)
C4 C15 C16 119.3(6)
C11 C16 C7 119.7(6)
C11 C16 C15 120.4(6)
C7 C16 C15 119.9(6)
N2 C17 N1 102.4(5)
N2 C17 Au1 122.9(4)
N1 C17 Au1 134.7(4)
C19 C18 N1 107.1(5)
C19 C18 H18 126.5
N1 C18 H18 126.5
C18 C19 N2 106.6(6)
C18 C19 H19 126.7
N2 C19 H19 126.7
C25 C20 C21 122.9(6)
C25 C20 N1 118.2(5)
C21 C20 N1 118.8(5)
C22 C21 C20 117.5(6)
C22 C21 C26 120.8(6)
C20 C21 C26 121.7(6)
C21 C22 C23 120.5(6)
C21 C22 H22 119.7
C23 C22 H22 119.7
C24 C23 C22 120.2(6)
C24 C23 H23 119.9
C22 C23 H23 119.9
C23 C24 C25 121.0(6)
C23 C24 H24 119.5
C25 C24 H24 119.5
C20 C25 C24 117.8(6)
C20 C25 C29 122.1(5)
C24 C25 C29 120.0(6)
C21 C26 C27 112.5(6)
C21 C26 C28 108.8(6)
C27 C26 C28 110.2(6)
C21 C26 H26 108.4
C27 C26 H26 108.4
C28 C26 H26 108.4
C26 C27 H27A 109.5
C26 C27 H27B 109.5
H27A C27 H27B 109.5
C26 C27 H27C 109.5
H27A C27 H27C 109.5
H27B C27 H27C 109.5
C26 C28 H28A 109.5
C26 C28 H28B 109.5
H28A C28 H28B 109.5
C26 C28 H28C 109.5
H28A C28 H28C 109.5
H28B C28 H28C 109.5
C30 C29 C31 111.0(6)
C30 C29 C25 111.9(6)
C31 C29 C25 110.2(6)
C30 C29 H29 107.9
C31 C29 H29 107.9
C25 C29 H29 107.9
C29 C30 H30A 109.5
C29 C30 H30B 109.5
H30A C30 H30B 109.5
C29 C30 H30C 109.5
H30A C30 H30C 109.5
H30B C30 H30C 109.5
C29 C31 H31A 109.5
C29 C31 H31B 109.5
H31A C31 H31B 109.5
C29 C31 H31C 109.5
H31A C31 H31C 109.5
H31B C31 H31C 109.5
C37 C32 C33 123.1(6)
C37 C32 N2 120.0(5)
C33 C32 N2 116.9(5)
C34 C33 C32 117.1(6)
C34 C33 C38 120.0(6)
C32 C33 C38 122.9(5)
C35 C34 C33 121.4(6)
C35 C34 H34 119.3
C33 C34 H34 119.3
C34 C35 C36 120.2(6)
C34 C35 H35 119.9
C36 C35 H35 119.9
C37 C36 C35 120.7(6)
C37 C36 H36 119.7
C35 C36 H36 119.7
C36 C37 C32 117.5(6)
C36 C37 C41 120.7(6)
C32 C37 C41 121.7(6)
C33 C38 C40 110.9(6)
C33 C38 C39 111.5(6)
C40 C38 C39 111.3(6)
C33 C38 H38 107.6
C40 C38 H38 107.6
C39 C38 H38 107.6
C38 C39 H39A 109.5
C38 C39 H39B 109.5
H39A C39 H39B 109.5
C38 C39 H39C 109.5
H39A C39 H39C 109.5
H39B C39 H39C 109.5
C38 C40 H40A 109.5
C38 C40 H40B 109.5
H40A C40 H40B 109.5
C38 C40 H40C 109.5
H40A C40 H40C 109.5
H40B C40 H40C 109.5
C42 C41 C43 108.1(6)
C42 C41 C37 111.0(5)
C43 C41 C37 112.4(6)
C42 C41 H41 108.4
C43 C41 H41 108.4
C37 C41 H41 108.4
C41 C42 H42A 109.5
C41 C42 H42B 109.5
H42A C42 H42B 109.5
C41 C42 H42C 109.5
H42A C42 H42C 109.5
H42B C42 H42C 109.5
C41 C43 H43A 109.5
C41 C43 H43B 109.5
H43A C43 H43B 109.5
C41 C43 H43C 109.5
H43A C43 H43C 109.5
H43B C43 H43C 109.5
C17 N1 C18 111.5(5)
C17 N1 C20 126.1(5)
C18 N1 C20 122.3(5)
C17 N2 C19 112.4(5)
C17 N2 C32 123.8(5)
C19 N2 C32 122.8(5)

loop_
_geom_bond_atom_site_label_1
_geom_bond_atom_site_label_2
_geom_bond_distance
Au1 C17 2.000(6)
Au1 C1 2.005(7)
C1 C2 1.395(9)
C1 C14 1.438(9)
C2 C3 1.380(10)
C2 H2 0.9500
C3 C4 1.392(10)
C3 H3 0.9500
C4 C15 1.420(9)
C4 C5 1.425(10)
C5 C6 1.343(11)
C5 H5 0.9500
C6 C7 1.424(11)
C6 H6 0.9500
C7 C8 1.395(10)
C7 C16 1.412(9)
C8 C9 1.376(11)
C8 H8 0.9500
C9 C10 1.364(11)
C9 H9 0.9500
C10 C11 1.401(9)
C10 H10 0.9500
C11 C16 1.406(9)
C11 C12 1.426(10)
C12 C13 1.351(9)
C12 H12 0.9500
C13 C14 1.435(9)
C13 H13 0.9500
C14 C15 1.413(9)
C15 C16 1.428(9)
C17 N2 1.367(8)
C17 N1 1.372(8)
C18 C19 1.340(9)
C18 N1 1.377(8)
C18 H18 0.9500
C19 N2 1.368(8)
C19 H19 0.9500
C20 C25 1.384(9)
C20 C21 1.402(9)
C20 N1 1.438(8)
C21 C22 1.391(9)
C21 C26 1.513(9)
C22 C23 1.391(9)
C22 H22 0.9500
C23 C24 1.382(10)
C23 H23 0.9500
C24 C25 1.388(9)
C24 H24 0.9500
C25 C29 1.531(9)
C26 C27 1.519(9)
C26 C28 1.524(10)
C26 H26 1.0000
C27 H27A 0.9800
C27 H27B 0.9800
C27 H27C 0.9800
C28 H28A 0.9800
C28 H28B 0.9800
C28 H28C 0.9800
C29 C30 1.510(9)
C29 C31 1.518(10)
C29 H29 1.0000
C30 H30A 0.9800
C30 H30B 0.9800
C30 H30C 0.9800
C31 H31A 0.9800
C31 H31B 0.9800
C31 H31C 0.9800
C32 C37 1.390(8)
C32 C33 1.393(8)
C32 N2 1.440(7)
C33 C34 1.388(9)
C33 C38 1.512(9)
C34 C35 1.372(10)
C34 H34 0.9500
C35 C36 1.386(10)
C35 H35 0.9500
C36 C37 1.386(9)
C36 H36 0.9500
C37 C41 1.524(9)
C38 C40 1.520(10)
C38 C39 1.521(10)
C38 H38 1.0000
C39 H39A 0.9800
C39 H39B 0.9800
C39 H39C 0.9800
C40 H40A 0.9800
C40 H40B 0.9800
C40 H40C 0.9800
C41 C42 1.519(10)
C41 C43 1.521(9)
C41 H41 1.0000
C42 H42A 0.9800
C42 H42B 0.9800
C42 H42C 0.9800
C43 H43A 0.9800
C43 H43B 0.9800
C43 H43C 0.9800

loop_
_geom_torsion_atom_site_label_1
_geom_torsion_atom_site_label_2
_geom_torsion_atom_site_label_3
_geom_torsion_atom_site_label_4
_geom_torsion
C14 C1 C2 C3 3.1(9)
Au1 C1 C2 C3 -170.9(5)
C1 C2 C3 C4 0.0(10)
C2 C3 C4 C15 -2.6(9)
C2 C3 C4 C5 176.9(6)
C3 C4 C5 C6 180.0(6)
C15 C4 C5 C6 -0.5(9)
C4 C5 C6 C7 -0.3(10)
C5 C6 C7 C8 -178.9(6)
C5 C6 C7 C16 -0.3(10)
C16 C7 C8 C9 -0.6(10)
C6 C7 C8 C9 178.0(7)
C7 C8 C9 C10 -0.1(11)
C8 C9 C10 C11 1.4(11)
C9 C10 C11 C16 -1.9(10)
C9 C10 C11 C12 177.4(7)
C10 C11 C12 C13 -178.0(6)
C16 C11 C12 C13 1.3(10)
C11 C12 C13 C14 -3.2(10)
C12 C13 C14 C15 2.1(9)
C12 C13 C14 C1 -178.9(6)
C2 C1 C14 C15 -3.8(8)
Au1 C1 C14 C15 170.5(4)
C2 C1 C14 C13 177.3(6)
Au1 C1 C14 C13 -8.4(8)
C13 C14 C15 C4 -179.6(5)
C1 C14 C15 C4 1.4(9)
C13 C14 C15 C16 0.9(8)
C1 C14 C15 C16 -178.1(5)
C3 C4 C15 C14 1.8(8)
C5 C4 C15 C14 -177.7(5)
C3 C4 C15 C16 -178.6(6)
C5 C4 C15 C16 1.8(8)
C10 C11 C16 C7 1.1(9)
C12 C11 C16 C7 -178.2(6)
C10 C11 C16 C15 -179.0(6)
C12 C11 C16 C15 1.7(9)
C8 C7 C16 C11 0.1(9)
C6 C7 C16 C11 -178.5(6)
C8 C7 C16 C15 -179.7(6)
C6 C7 C16 C15 1.6(9)
C14 C15 C16 C11 -2.7(9)
C4 C15 C16 C11 177.7(6)
C14 C15 C16 C7 177.1(6)
C4 C15 C16 C7 -2.4(9)
N1 C18 C19 N2 -0.7(7)
C25 C20 C21 C22 0.8(10)
N1 C20 C21 C22 -175.0(6)
C25 C20 C21 C26 -176.8(6)
N1 C20 C21 C26 7.4(10)
C20 C21 C22 C23 0.5(10)
C26 C21 C22 C23 178.2(6)
C21 C22 C23 C24 -1.9(11)
C22 C23 C24 C25 1.9(11)
C21 C20 C25 C24 -0.8(10)
N1 C20 C25 C24 175.0(6)
C21 C20 C25 C29 177.1(6)
N1 C20 C25 C29 -7.1(10)
C23 C24 C25 C20 -0.6(11)
C23 C24 C25 C29 -178.5(7)
C22 C21 C26 C27 41.8(9)
C20 C21 C26 C27 -140.6(7)
C22 C21 C26 C28 -80.6(8)
C20 C21 C26 C28 96.9(7)
C20 C25 C29 C30 135.9(7)
C24 C25 C29 C30 -46.2(9)
C20 C25 C29 C31 -100.1(8)
C24 C25 C29 C31 77.8(8)
C37 C32 C33 C34 -1.5(9)
N2 C32 C33 C34 175.6(5)
C37 C32 C33 C38 178.6(6)
N2 C32 C33 C38 -4.4(9)
C32 C33 C34 C35 -0.6(10)
C38 C33 C34 C35 179.4(6)
C33 C34 C35 C36 2.0(11)
C34 C35 C36 C37 -1.5(11)
C35 C36 C37 C32 -0.5(10)
C35 C36 C37 C41 177.6(6)
C33 C32 C37 C36 2.0(10)
N2 C32 C37 C36 -174.9(6)
C33 C32 C37 C41 -176.1(6)
N2 C32 C37 C41 7.0(9)
C34 C33 C38 C40 -72.8(8)
C32 C33 C38 C40 107.1(7)
C34 C33 C38 C39 51.8(8)
C32 C33 C38 C39 -128.3(7)
C36 C37 C41 C42 -90.2(8)
C32 C37 C41 C42 87.8(8)
C36 C37 C41 C43 31.0(9)
C32 C37 C41 C43 -151.0(6)
N2 C17 N1 C18 1.6(6)
Au1 C17 N1 C18 -176.5(5)
N2 C17 N1 C20 -176.5(5)
Au1 C17 N1 C20 5.4(10)
C19 C18 N1 C17 -0.6(7)
C19 C18 N1 C20 177.6(6)
C25 C20 N1 C17 94.7(8)
C21 C20 N1 C17 -89.3(8)
C25 C20 N1 C18 -83.2(8)
C21 C20 N1 C18 92.8(7)
N1 C17 N2 C19 -2.1(7)
Au1 C17 N2 C19 176.3(4)
N1 C17 N2 C32 -171.0(5)
Au1 C17 N2 C32 7.4(8)
C18 C19 N2 C17 1.8(7)
C18 C19 N2 C32 170.9(5)
C37 C32 N2 C17 -99.1(7)
C33 C32 N2 C17 83.8(7)
C37 C32 N2 C19 93.1(7)
C33 C32 N2 C19 -84.1(7)
